data_2217988
loop_
_publ_author_name
'Doi, Mitsunobu'
'Ichimiya, Yuko'
'Asano, Akiko'

_publ_section_title
;
 H--<small>D</small>-Phe--<small>D</small>-Pro--Gly methyl ester
 hydrochloride monohydrate
;
_journal_coeditor_code PV2069
_journal_issue 4
_journal_name_full 'Acta Crystallographica Section E'
_journal_page_first o704
_journal_paper_doi 10.1107/S160053680800528X
_journal_volume 64
_journal_year 2008
_chemical_formula_iupac 'C17 H24 N3 O4 +, Cl -, H2 O'
_chemical_formula_moiety 'C17 H24 N3 O4 +, Cl -, H2 O'
_chemical_formula_sum 'C17 H26 Cl N3 O5'
_chemical_formula_weight 387.86
_chemical_name_systematic
;
1-[2-(methoxycarbonylmethylaminocarbonyl)pyrrolidin-1-ylcarbonyl]-2-
phenylethanaminium chloride monohydrate
;
_space_group_IT_number 19
_symmetry_cell_setting orthorhombic
_symmetry_space_group_name_Hall 'P 2ac 2ab'
_symmetry_space_group_name_H-M 'P 21 21 21'
_atom_sites_solution_hydrogens geom
_atom_sites_solution_primary direct
_atom_sites_solution_secondary difmap
_audit_creation_method SHELXL-97
_cell_angle_alpha 90.00
_cell_angle_beta 90.00
_cell_angle_gamma 90.00
_cell_formula_units_Z 4
_cell_length_a 7.3707(5)
_cell_length_b 9.6667(7)
_cell_length_c 27.099(2)
_cell_measurement_reflns_used 8392
_cell_measurement_temperature 90(2)
_cell_measurement_theta_max 28.32
_cell_measurement_theta_min 2.25
_cell_volume 1930.8(2)
_computing_cell_refinement 'SMART (Bruker, 1998)'
_computing_data_collection 'SMART (Bruker, 1998)'
_computing_data_reduction 'SAINT-Plus (Bruker, 1998)'
_computing_molecular_graphics 'PLATON (Spek, 2003)'
_computing_publication_material 'SHELXL97 (Sheldrick, 2008)'
_computing_structure_refinement 'SHELXL97 (Sheldrick, 2008)'
_computing_structure_solution 'SHELXS97 (Sheldrick, 2008)'
_diffrn_ambient_temperature 90(2)
_diffrn_detector_area_resol_mean 8.366
_diffrn_measured_fraction_theta_full 0.996
_diffrn_measured_fraction_theta_max 0.996
_diffrn_measurement_device_type 'Bruker SMART APEX CCD area-detector'
_diffrn_measurement_method \w-scan
_diffrn_radiation_monochromator graphite
_diffrn_radiation_source 'MacScience, M18XCE rotating anode'
_diffrn_radiation_type MoK\a
_diffrn_radiation_wavelength 0.71073
_diffrn_reflns_av_R_equivalents 0.0195
_diffrn_reflns_av_sigmaI/netI 0.0149
_diffrn_reflns_limit_h_max 9
_diffrn_reflns_limit_h_min -9
_diffrn_reflns_limit_k_max 12
_diffrn_reflns_limit_k_min -12
_diffrn_reflns_limit_l_max 35
_diffrn_reflns_limit_l_min -35
_diffrn_reflns_number 23047
_diffrn_reflns_theta_full 27.86
_diffrn_reflns_theta_max 27.86
_diffrn_reflns_theta_min 2.59
_diffrn_standards_decay_% 0.0
_diffrn_standards_interval_count 23047
_diffrn_standards_interval_time 360
_diffrn_standards_number 392
_exptl_absorpt_coefficient_mu 0.230
_exptl_absorpt_correction_T_max 0.923
_exptl_absorpt_correction_T_min 0.874
_exptl_absorpt_correction_type multi-scan
_exptl_absorpt_process_details '(SADABS; Sheldrick, 1996)'
_exptl_crystal_colour colourless
_exptl_crystal_density_diffrn 1.334
_exptl_crystal_density_method 'not measured'
_exptl_crystal_description cubic
_exptl_crystal_F_000 824
_exptl_crystal_size_max 0.40
_exptl_crystal_size_mid 0.35
_exptl_crystal_size_min 0.35
_refine_diff_density_max 0.458
_refine_diff_density_min -0.210
_refine_ls_abs_structure_details 'Flack (1983), 1920 Friedel pairs'
_refine_ls_abs_structure_Flack 0.03(4)
_refine_ls_extinction_method none
_refine_ls_goodness_of_fit_ref 0.854
_refine_ls_hydrogen_treatment constr
_refine_ls_matrix_type full
_refine_ls_number_parameters 237
_refine_ls_number_reflns 4553
_refine_ls_number_restraints 0
_refine_ls_restrained_S_all 0.854
_refine_ls_R_factor_all 0.0320
_refine_ls_R_factor_gt 0.0320
_refine_ls_shift/su_max 0.001
_refine_ls_shift/su_mean 0.000
_refine_ls_structure_factor_coef Fsqd
_refine_ls_weighting_details 'calc w=1/[\s^2^(Fo^2^)+(0.0703P)^2^+0.8632P] where P=(Fo^2^+2Fc^2^)/3'
_refine_ls_weighting_scheme calc
_refine_ls_wR_factor_gt 0.0874
_refine_ls_wR_factor_ref 0.0875
_reflns_number_gt 4540
_reflns_number_total 4553
_reflns_threshold_expression I>2\s(I)
_cod_data_source_file pv2069.cif
_cod_data_source_block I
_cod_database_code 2217988
_cod_database_fobs_code 2217988

loop_
_symmetry_equiv_pos_as_xyz
'x, y, z'
'-x+1/2, -y, z+1/2'
'-x, y+1/2, -z+1/2'
'x+1/2, -y+1/2, -z'

loop_
_atom_site_type_symbol
_atom_site_label
_atom_site_fract_x
_atom_site_fract_y
_atom_site_fract_z
_atom_site_U_iso_or_equiv
_atom_site_adp_type
_atom_site_calc_flag
_atom_site_refinement_flags
_atom_site_occupancy
Cl Cl 0.11272(5) 0.69212(3) 0.784634(14) 0.02274(9) Uani d . 1
N N10 0.52851(16) 0.72346(11) 0.76814(4) 0.0135(2) Uani d . 1
H H10A 0.6034 0.7967 0.7737 0.020 Uiso calc R 1
H H10B 0.5802 0.6451 0.7803 0.020 Uiso calc R 1
H H10C 0.4203 0.7384 0.7834 0.020 Uiso calc R 1
C C10 0.49822(17) 0.70736(13) 0.71391(4) 0.0131(2) Uani d . 1
H H10 0.4307 0.6198 0.7070 0.016 Uiso calc R 1
C C11 0.68581(19) 0.70458(16) 0.68855(5) 0.0175(3) Uani d . 1
H H11A 0.7301 0.8008 0.6851 0.021 Uiso calc R 1
H H11B 0.7720 0.6545 0.7101 0.021 Uiso calc R 1
C C12 0.68628(19) 0.63705(14) 0.63820(5) 0.0165(3) Uani d . 1
C C13 0.6299(2) 0.70899(16) 0.59619(5) 0.0199(3) Uani d . 1
H H13 0.5899 0.8021 0.5990 0.024 Uiso calc R 1
C C14 0.6322(2) 0.6449(2) 0.55034(6) 0.0310(4) Uani d . 1
H H14 0.5924 0.6939 0.5219 0.037 Uiso calc R 1
C C15 0.6927(3) 0.5092(2) 0.54597(7) 0.0399(5) Uani d . 1
H H15 0.6951 0.4658 0.5145 0.048 Uiso calc R 1
C C16 0.7488(3) 0.43792(18) 0.58701(8) 0.0391(5) Uani d . 1
H H16 0.7901 0.3452 0.5839 0.047 Uiso calc R 1
C C17 0.7457(2) 0.50079(16) 0.63329(7) 0.0261(3) Uani d . 1
H H17 0.7841 0.4507 0.6616 0.031 Uiso calc R 1
C C18 0.38577(18) 0.83238(13) 0.69813(4) 0.0132(2) Uani d . 1
O O18 0.41380(14) 0.94414(10) 0.71910(3) 0.0177(2) Uani d . 1
N N20 0.26742(16) 0.81851(11) 0.66147(4) 0.0138(2) Uani d . 1
C C20 0.16322(18) 0.93995(13) 0.64568(5) 0.0140(3) Uani d . 1
H H20 0.0887 0.9764 0.6736 0.017 Uiso calc R 1
C C22 0.1285(2) 0.74806(14) 0.58840(5) 0.0187(3) Uani d . 1
H H22A 0.0379 0.6835 0.5744 0.022 Uiso calc R 1
H H22B 0.2248 0.7646 0.5636 0.022 Uiso calc R 1
C C21 0.0392(2) 0.88425(14) 0.60427(5) 0.0183(3) Uani d . 1
H H21A -0.0852 0.8679 0.6167 0.022 Uiso calc R 1
H H21B 0.0335 0.9501 0.5763 0.022 Uiso calc R 1
C C23 0.20798(19) 0.69142(14) 0.63610(5) 0.0160(3) Uani d . 1
H H23A 0.1153 0.6413 0.6556 0.019 Uiso calc R 1
H H23B 0.3115 0.6289 0.6295 0.019 Uiso calc R 1
C C24 0.28494(18) 1.05274(13) 0.62516(5) 0.0143(2) Uani d . 1
O O24 0.42220(15) 1.02895(11) 0.60149(4) 0.0226(2) Uani d . 1
N N30 0.22132(17) 1.18119(12) 0.63443(4) 0.0175(2) Uani d . 1
H H30 0.1378 1.1928 0.6573 0.021 Uiso calc R 1
C C30 0.2878(2) 1.29938(15) 0.60763(5) 0.0206(3) Uani d . 1
H H30A 0.4206 1.2903 0.6031 0.025 Uiso calc R 1
H H30B 0.2650 1.3841 0.6272 0.025 Uiso calc R 1
C C31 0.1982(2) 1.31382(14) 0.55761(5) 0.0183(3) Uani d . 1
O O31 0.09911(18) 1.22970(12) 0.53927(4) 0.0269(2) Uani d . 1
O O32 0.24639(17) 1.43362(11) 0.53707(4) 0.0248(2) Uani d . 1
C C32 0.1767(3) 1.4570(2) 0.48750(6) 0.0367(4) Uani d . 1
H H32A 0.2270 1.3875 0.4650 0.055 Uiso calc R 1
H H32B 0.2121 1.5496 0.4763 0.055 Uiso calc R 1
H H32C 0.0441 1.4498 0.4878 0.055 Uiso calc R 1
O O1 0.81122(14) 0.92109(10) 0.78001(4) 0.0195(2) Uani d . 1
H H1 0.9029 0.8722 0.7787 0.023 Uiso d . 1
H H2 0.8324 0.9851 0.7638 0.023 Uiso d . 1

loop_
_atom_site_aniso_label
_atom_site_aniso_U_11
_atom_site_aniso_U_22
_atom_site_aniso_U_33
_atom_site_aniso_U_12
_atom_site_aniso_U_13
_atom_site_aniso_U_23
Cl 0.01806(16) 0.01737(15) 0.03278(18) -0.00004(13) 0.00761(14) -0.00212(13)
N10 0.0160(5) 0.0120(5) 0.0123(5) 0.0004(4) -0.0018(4) 0.0010(4)
C10 0.0151(5) 0.0122(5) 0.0119(5) 0.0002(5) -0.0010(5) 0.0010(5)
C11 0.0148(6) 0.0220(7) 0.0157(6) -0.0005(5) 0.0005(5) -0.0006(5)
C12 0.0135(5) 0.0168(6) 0.0191(6) -0.0028(5) 0.0032(5) -0.0043(5)
C13 0.0174(6) 0.0246(7) 0.0178(6) -0.0043(6) 0.0012(5) -0.0029(5)
C14 0.0218(7) 0.0511(10) 0.0202(7) -0.0096(8) 0.0021(6) -0.0081(7)
C15 0.0281(8) 0.0539(12) 0.0375(9) -0.0133(9) 0.0105(7) -0.0320(9)
C16 0.0241(8) 0.0245(8) 0.0686(13) -0.0067(7) 0.0142(9) -0.0251(9)
C17 0.0175(6) 0.0179(7) 0.0429(9) -0.0013(6) 0.0049(7) -0.0024(6)
C18 0.0145(5) 0.0123(5) 0.0127(5) -0.0018(5) 0.0024(5) 0.0026(4)
O18 0.0226(5) 0.0122(4) 0.0182(4) -0.0010(4) -0.0045(4) 0.0000(4)
N20 0.0166(5) 0.0092(5) 0.0157(5) -0.0006(4) -0.0014(4) 0.0010(4)
C20 0.0162(6) 0.0119(6) 0.0140(5) 0.0011(5) 0.0000(5) 0.0023(4)
C22 0.0217(7) 0.0187(6) 0.0157(6) -0.0025(5) -0.0052(5) -0.0013(5)
C21 0.0182(6) 0.0174(6) 0.0194(6) -0.0035(5) -0.0053(5) 0.0025(5)
C23 0.0174(6) 0.0124(6) 0.0183(6) -0.0031(5) -0.0027(5) -0.0003(5)
C24 0.0170(6) 0.0130(6) 0.0130(5) -0.0010(5) -0.0026(5) 0.0017(5)
O24 0.0220(5) 0.0192(5) 0.0266(5) -0.0012(4) 0.0077(4) 0.0041(4)
N30 0.0227(6) 0.0128(5) 0.0169(5) -0.0005(5) 0.0011(4) 0.0021(4)
C30 0.0268(7) 0.0137(6) 0.0214(6) -0.0047(6) -0.0040(5) 0.0038(5)
C31 0.0215(6) 0.0153(6) 0.0181(6) 0.0031(6) 0.0039(5) 0.0006(5)
O31 0.0353(6) 0.0221(5) 0.0233(5) -0.0015(5) -0.0060(5) -0.0025(4)
O32 0.0299(6) 0.0211(5) 0.0233(5) 0.0000(5) -0.0007(5) 0.0089(4)
C32 0.0483(11) 0.0399(9) 0.0218(7) 0.0074(9) 0.0005(7) 0.0101(7)
O1 0.0186(5) 0.0172(4) 0.0227(5) 0.0001(4) 0.0005(4) 0.0003(4)

loop_
_atom_type_symbol
_atom_type_description
_atom_type_scat_dispersion_real
_atom_type_scat_dispersion_imag
_atom_type_scat_source
C C 0.0033 0.0016 'International Tables Vol C Tables 4.2.6.8 and 6.1.1.4'
H H 0.0000 0.0000 'International Tables Vol C Tables 4.2.6.8 and 6.1.1.4'
N N 0.0061 0.0033 'International Tables Vol C Tables 4.2.6.8 and 6.1.1.4'
O O 0.0106 0.0060 'International Tables Vol C Tables 4.2.6.8 and 6.1.1.4'
Cl Cl 0.1484 0.1585 'International Tables Vol C Tables 4.2.6.8 and 6.1.1.4'

loop_
_geom_angle_atom_site_label_1
_geom_angle_atom_site_label_2
_geom_angle_atom_site_label_3
_geom_angle
C10 N10 H10A 109.5
C10 N10 H10B 109.5
H10A N10 H10B 109.5
C10 N10 H10C 109.5
H10A N10 H10C 109.5
H10B N10 H10C 109.5
N10 C10 C18 105.90(10)
N10 C10 C11 107.80(10)
C18 C10 C11 112.04(10)
N10 C10 H10 110.3
C18 C10 H10 110.3
C11 C10 H10 110.3
C12 C11 C10 114.26(11)
C12 C11 H11A 108.7
C10 C11 H11A 108.7
C12 C11 H11B 108.7
C10 C11 H11B 108.7
H11A C11 H11B 107.6
C17 C12 C13 119.06(14)
C17 C12 C11 119.64(14)
C13 C12 C11 121.30(13)
C14 C13 C12 120.25(15)
C14 C13 H13 119.9
C12 C13 H13 119.9
C13 C14 C15 120.05(18)
C13 C14 H14 120.0
C15 C14 H14 120.0
C16 C15 C14 120.10(16)
C16 C15 H15 120.0
C14 C15 H15 120.0
C15 C16 C17 120.34(17)
C15 C16 H16 119.8
C17 C16 H16 119.8
C16 C17 C12 120.20(17)
C16 C17 H17 119.9
C12 C17 H17 119.9
O18 C18 N20 122.73(12)
O18 C18 C10 118.15(11)
N20 C18 C10 119.07(11)
C18 N20 C20 118.75(11)
C18 N20 C23 128.88(11)
C20 N20 C23 112.05(10)
N20 C20 C24 111.86(11)
N20 C20 C21 104.05(10)
C24 C20 C21 109.51(11)
N20 C20 H20 110.4
C24 C20 H20 110.4
C21 C20 H20 110.4
C23 C22 C21 103.65(11)
C23 C22 H22A 111.0
C21 C22 H22A 111.0
C23 C22 H22B 111.0
C21 C22 H22B 111.0
H22A C22 H22B 109.0
C22 C21 C20 104.43(11)
C22 C21 H21A 110.9
C20 C21 H21A 110.9
C22 C21 H21B 110.9
C20 C21 H21B 110.9
H21A C21 H21B 108.9
N20 C23 C22 102.16(10)
N20 C23 H23A 111.3
C22 C23 H23A 111.3
N20 C23 H23B 111.3
C22 C23 H23B 111.3
H23A C23 H23B 109.2
O24 C24 N30 123.99(13)
O24 C24 C20 123.20(12)
N30 C24 C20 112.77(12)
C24 N30 C30 121.16(12)
C24 N30 H30 119.4
C30 N30 H30 119.4
N30 C30 C31 112.10(12)
N30 C30 H30A 109.2
C31 C30 H30A 109.2
N30 C30 H30B 109.2
C31 C30 H30B 109.2
H30A C30 H30B 107.9
O31 C31 O32 125.29(13)
O31 C31 C30 124.98(13)
O32 C31 C30 109.73(12)
C31 O32 C32 115.22(13)
O32 C32 H32A 109.5
O32 C32 H32B 109.5
H32A C32 H32B 109.5
O32 C32 H32C 109.5
H32A C32 H32C 109.5
H32B C32 H32C 109.5
H1 O1 H2 105.56

loop_
_geom_bond_atom_site_label_1
_geom_bond_atom_site_label_2
_geom_bond_distance
N10 C10 1.4947(16)
N10 H10A 0.9100
N10 H10B 0.9100
N10 H10C 0.9100
C10 C18 1.5265(17)
C10 C11 1.5442(18)
C10 H10 1.0000
C11 C12 1.5125(18)
C11 H11A 0.9900
C11 H11B 0.9900
C12 C17 1.394(2)
C12 C13 1.397(2)
C13 C14 1.388(2)
C13 H13 0.9500
C14 C15 1.391(3)
C14 H14 0.9500
C15 C16 1.372(3)
C15 H15 0.9500
C16 C17 1.394(3)
C16 H16 0.9500
C17 H17 0.9500
C18 O18 1.2381(16)
C18 N20 1.3289(17)
N20 C20 1.4666(16)
N20 C23 1.4745(17)
C20 C24 1.5176(18)
C20 C21 1.5441(18)
C20 H20 1.0000
C22 C23 1.5209(18)
C22 C21 1.533(2)
C22 H22A 0.9900
C22 H22B 0.9900
C21 H21A 0.9900
C21 H21B 0.9900
C23 H23A 0.9900
C23 H23B 0.9900
C24 O24 1.2197(17)
C24 N30 1.3509(17)
N30 C30 1.4397(17)
N30 H30 0.8800
C30 C31 1.5144(19)
C30 H30A 0.9900
C30 H30B 0.9900
C31 O31 1.2006(19)
C31 O32 1.3329(17)
O32 C32 1.456(2)
C32 H32A 0.9800
C32 H32B 0.9800
C32 H32C 0.9800
O1 H1 0.825
O1 H2 0.775

loop_
_geom_hbond_atom_site_label_D
_geom_hbond_atom_site_label_H
_geom_hbond_atom_site_label_A
_geom_hbond_site_symmetry_A
_geom_hbond_distance_DH
_geom_hbond_distance_HA
_geom_hbond_distance_DA
_geom_hbond_angle_DHA
_geom_hbond_publ_flag
N10 H10A O1 . 0.91 1.96 2.845(2) 166 yes
N10 H10C Cl . 0.91 2.31 3.1120(10) 147 yes
N10 H10B O18 3_646 0.91 1.94 2.7550(10) 148 yes
O1 H2 Cl 3_656 0.77 2.43 3.2010(10) 177 yes
N30 H30 Cl 3_556 0.88 2.43 3.2990(10) 171 yes
O1 H1 Cl 1_655 0.82 2.33 3.1390(10) 165 yes

loop_
_geom_torsion_atom_site_label_1
_geom_torsion_atom_site_label_2
_geom_torsion_atom_site_label_3
_geom_torsion_atom_site_label_4
_geom_torsion
N10 C10 C11 C12 158.20(10)
C18 C10 C11 C12 -85.66(14)
C10 C11 C12 C17 -99.94(15)
C10 C11 C12 C13 80.71(17)
C17 C12 C13 C14 0.4(2)
C11 C12 C13 C14 179.76(13)
C12 C13 C14 C15 -0.8(2)
C13 C14 C15 C16 0.5(3)
C14 C15 C16 C17 0.0(3)
C15 C16 C17 C12 -0.4(3)
C13 C12 C17 C16 0.1(2)
C11 C12 C17 C16 -179.22(14)
N10 C10 C18 O18 34.80(15)
C11 C10 C18 O18 -82.47(14)
N10 C10 C18 N20 -147.70(10)
C11 C10 C18 N20 95.02(14)
O18 C18 N20 C20 -1.09(19)
C10 C18 N20 C20 -178.50(10)
O18 C18 N20 C23 -174.05(12)
C10 C18 N20 C23 8.58(19)
C18 N20 C20 C24 63.3(2)
C23 N20 C20 C24 -122.61(12)
C18 N20 C20 C21 -178.58(11)
C23 N20 C20 C21 -4.49(14)
C23 C22 C21 C20 34.16(14)
N20 C20 C21 C22 -18.60(10)
C24 C20 C21 C22 101.18(12)
C18 N20 C23 C22 -160.99(13)
C20 N20 C23 C22 25.66(14)
C21 C22 C23 N20 -36.02(13)
N20 C20 C24 O24 35.04(17)
C21 C20 C24 O24 -79.78(16)
N20 C20 C24 N30 -147.20(10)
C21 C20 C24 N30 98.00(13)
O24 C24 N30 C30 14.4(2)
C20 C24 N30 C30 -163.40(10)
C24 N30 C30 C31 80.9(2)
N30 C30 C31 O31 -8.2(2)
N30 C30 C31 O32 172.00(10)
O31 C31 O32 C32 -3.0(2)
C30 C31 O32 C32 176.89(14)

loop_
_cod_related_entry_id
_cod_related_entry_database
_cod_related_entry_code
1 ChemSpider 30655467
